data_4313527
loop_
_publ_author_name
'Christophe Stroh'
'Elie Belorizky'
'Philippe Turek'
'H\'el\`ene Bolvin'
'Raymond Ziessel'

_publ_section_title
;
 Aminomethyl-bipyridine Bearing Two Flexible Nitronyl-nitroxide Arms: A
 New Podand for Complexation of Transition Metals in a Facial or
 Meridional Conformation
;
_journal_name_full 'Inorganic Chemistry'
_journal_page_first 2938
_journal_page_last 2949
_journal_paper_doi 10.1021/ic020484v
_journal_volume 42
_journal_year 2003
_chemical_formula_moiety 'C28 H41 Cl4 N7 O13 Zn'
_chemical_formula_sum 'C28 H41 Cl4 N7 O13 Zn'
_chemical_formula_weight 890.86
_chemical_name_systematic ' ?'
_space_group_IT_number 145
_symmetry_cell_setting hexagonal
_symmetry_space_group_name_Hall 'P 32'
_symmetry_space_group_name_H-M 'P 32'
_cell_angle_alpha 90
_cell_angle_beta 90
_cell_angle_gamma 120
_cell_formula_units_Z 3
_cell_length_a 15.4545(3)
_cell_length_b 15.4545(3)
_cell_length_c 13.5594(3)
_cell_measurement_reflns_used 21257
_cell_measurement_temperature 173
_cell_measurement_theta_max 26.4
_cell_measurement_theta_min 1.4
_cell_volume 2804.67(10)
_computing_publication_material CIFGEN_IN_OpenMoleN_(_1997)
_computing_structure_refinement LSFM_OpenMoleN_(_1997)
_computing_structure_solution Direct_methods_(SIR,_Burla_et_al.,_1989)
_diffrn_ambient_temperature 173
_diffrn_measurement_details
;
   21257 reflections were collected using program Collect
  ("Collect" Data collection software, Nonius B.V., 1998)
  The conditions were as follow : crystal to detector distance =  25. mm.
  Scan angle =  1.8 deg 1 scans of   50 sec per frame.
  Data collection was divided into  1 set(s)
  with the following starting angles and number of frames :

  Set 1 Theta =    6.30 Omega =    0.00 Kappa =    0.00  245 frames
  Friedel pairs were averaged. Internal R = 0.02
;
_diffrn_measurement_device_type KappaCCD
_diffrn_measurement_method '\p scans'
_diffrn_radiation_monochromator graphite
_diffrn_radiation_type Mo-K\a
_diffrn_radiation_wavelength 0.71073
_diffrn_reflns_av_R_equivalents 0.020
_diffrn_reflns_av_sigmaI/netI 0.333
_diffrn_reflns_limit_h_max 19
_diffrn_reflns_limit_h_min -19
_diffrn_reflns_limit_k_max 16
_diffrn_reflns_limit_k_min -16
_diffrn_reflns_limit_l_max 15
_diffrn_reflns_limit_l_min -15
_diffrn_reflns_number 21257
_diffrn_reflns_theta_max 26.37
_diffrn_reflns_theta_min 2.5
_diffrn_source xray_tube
_diffrn_standards_decay_% 0
_exptl_absorpt_coefficient_mu 1.028
_exptl_absorpt_correction_type none
_exptl_crystal_colour red
_exptl_crystal_density_diffrn 1.58
_exptl_crystal_density_method none
_exptl_crystal_description prism
_exptl_crystal_F_000 1380
_exptl_crystal_size_max 0.20
_exptl_crystal_size_mid 0.13
_exptl_crystal_size_min 0.10
_refine_diff_density_max 0.870
_refine_diff_density_min -0.743
_refine_ls_abs_structure_details 'Flack H D  (1983), Acta Cryst. A39, 876-881'
_refine_ls_abs_structure_Flack 0.07(2)
_refine_ls_extinction_method none
_refine_ls_goodness_of_fit_all 1.784
_refine_ls_goodness_of_fit_ref 1.330
_refine_ls_hydrogen_treatment noref
_refine_ls_matrix_type full
_refine_ls_number_constraints 0
_refine_ls_number_parameters 438
_refine_ls_number_reflns 3174
_refine_ls_number_restraints 1
_refine_ls_R_factor_all 0.084
_refine_ls_R_factor_gt 0.075
_refine_ls_shift/esd_mean 0.001
_refine_ls_shift/su_max 0.024
_refine_ls_structure_factor_coef F
_refine_ls_weighting_scheme sigma
_refine_ls_wR_factor_all 0.129
_refine_ls_wR_factor_ref 0.096
_reflns_number_gt 3174
_reflns_number_total 3739
_reflns_threshold_expression >3.0\s(I)
_cod_data_source_file ic020484v_4.cif
_cod_data_source_block st203
_cod_original_cell_volume 2804.7(1)
_cod_original_sg_symbol_Hall ' P 32'
_cod_database_code 4313527
_cod_database_fobs_code 4313527

loop_
_symmetry_equiv_pos_as_xyz
x,y,z
-y,+x-y,2/3+z
-x+y,-x,1/3+z

loop_
_atom_site_aniso_label
_atom_site_aniso_U_11
_atom_site_aniso_U_22
_atom_site_aniso_U_33
_atom_site_aniso_U_12
_atom_site_aniso_U_13
_atom_site_aniso_U_23
_atom_site_aniso_type_symbol
ZN 0.0324(3) 0.0323(3) 0.0350(4) 0.0175(2) -0.0007(4) -0.0004(4) Zn
O1 0.047(4) 0.058(5) 0.046(4) 0.001(4) -0.001(3) 0.005(4) O
N1 0.054(3) 0.047(3) 0.045(4) 0.034(2) -0.017(3) -0.007(3) N
C1 0.072(5) 0.042(4) 0.081(8) 0.038(3) -0.024(5) -0.013(5) C
C2 0.095(6) 0.067(5) 0.10(1) 0.057(4) -0.037(7) -0.027(6) C
C3 0.110(6) 0.100(5) 0.13(1) 0.087(3) -0.066(6) -0.071(6) C
C4 0.067(4) 0.093(5) 0.073(8) 0.063(3) -0.019(5) -0.025(5) C
C5 0.043(3) 0.057(4) 0.053(5) 0.035(2) -0.016(4) -0.023(4) C
C6 0.037(3) 0.057(4) 0.033(5) 0.028(3) -0.009(3) -0.009(4) C
N2 0.033(3) 0.041(3) 0.032(4) 0.021(2) 0.001(3) -0.001(3) N
C7 0.033(4) 0.048(4) 0.030(4) 0.018(3) 0.000(3) 0.002(4) C
C8 0.034(4) 0.064(5) 0.055(6) 0.021(3) 0.008(4) 0.016(5) C
C9 0.034(4) 0.086(7) 0.051(6) 0.026(4) 0.012(4) 0.020(5) C
C10 0.045(4) 0.094(6) 0.039(5) 0.041(3) 0.002(4) -0.002(5) C
C11 0.039(4) 0.033(3) 0.046(5) 0.019(2) 0.005(4) 0.006(4) C
N3 0.029(3) 0.033(3) 0.032(3) 0.018(2) -0.001(2) -0.000(3) N
C12 0.028(3) 0.043(3) 0.031(4) 0.021(2) -0.001(3) -0.004(3) C
C13 0.032(3) 0.033(3) 0.028(4) 0.016(2) 0.000(3) 0.000(3) C
N4 0.045(3) 0.035(3) 0.028(3) 0.026(2) -0.003(3) 0.002(3) N
C14 0.049(4) 0.038(3) 0.032(4) 0.027(2) -0.003(3) -0.006(3) C
C15 0.042(3) 0.033(3) 0.024(4) 0.023(2) 0.004(3) 0.001(3) C
N5 0.034(3) 0.034(3) 0.031(3) 0.022(2) -0.000(3) 0.001(3) N
O2 0.066(3) 0.040(2) 0.036(3) 0.036(2) -0.005(3) -0.002(2) O
O3 0.044(3) 0.035(2) 0.034(3) 0.024(2) -0.003(2) 0.004(2) O
C16 0.053(4) 0.058(5) 0.061(7) 0.034(3) -0.013(5) -0.011(5) C
C17 0.093(5) 0.050(4) 0.031(5) 0.049(3) 0.007(4) 0.002(3) C
C18 0.046(4) 0.050(4) 0.042(5) 0.027(3) 0.010(4) 0.007(4) C
C19 0.067(5) 0.038(4) 0.033(5) 0.027(3) -0.005(4) -0.003(3) C
C20 0.034(3) 0.037(3) 0.032(4) 0.021(2) -0.004(3) -0.007(3) C
C21 0.028(3) 0.031(3) 0.040(4) 0.014(2) -0.002(3) -0.002(3) C
N6 0.043(3) 0.033(3) 0.049(4) 0.021(2) -0.011(3) -0.007(3) N
C22 0.060(5) 0.038(5) 0.12(1) 0.021(4) -0.051(6) -0.015(6) C
C23 0.054(4) 0.070(5) 0.067(6) 0.043(3) -0.040(4) -0.031(4) C
N7 0.036(3) 0.038(3) 0.038(4) 0.024(2) -0.014(3) -0.012(3) N
O4 0.064(4) 0.035(3) 0.074(5) 0.027(2) -0.022(4) -0.015(3) O
O5 0.055(3) 0.036(2) 0.041(3) 0.027(2) -0.015(3) -0.008(2) O
CL1 0.056(1) 0.043(1) 0.055(1) 0.0227(8) -0.002(1) 0.008(1) Cl
CL2 0.053(1) 0.045(1) 0.038(1) 0.0122(9) -0.008(1) 0.005(1) Cl

loop_
_atom_site_label
_atom_site_fract_x
_atom_site_fract_y
_atom_site_fract_z
_atom_site_U_iso_or_equiv
_atom_site_occupancy
_atom_site_thermal_displace_type
_atom_site_calc_flag
_atom_site_calc_attached_atom
_atom_site_type_symbol
ZN 0.24085(7) 0.85629(7) 0.5378 0.0332(3) 1.000 Uani ? ? Zn
O1 0.1201(6) 0.7533(7) 0.6156(6) 0.050(4) 1.000 Uani ? ? O
N1 0.3097(6) 0.7690(6) 0.5032(7) 0.048(4) 1.000 Uani ? ? N
C1 0.2733(9) 0.6735(7) 0.523(1) 0.062(5) 1.000 Uani ? ? C
C2 0.316(1) 0.6181(9) 0.496(1) 0.086(7) 1.000 Uani ? ? C
C3 0.403(1) 0.6690(9) 0.439(1) 0.111(7) 1.000 Uani ? ? C
C4 0.4429(8) 0.7704(9) 0.417(1) 0.077(5) 1.000 Uani ? ? C
C5 0.3957(7) 0.8194(7) 0.4500(8) 0.051(4) 1.000 Uani ? ? C
C6 0.4289(6) 0.9259(7) 0.4276(7) 0.041(4) 1.000 Uani ? ? C
N2 0.3659(5) 0.9572(5) 0.4584(6) 0.035(3) 1.000 Uani ? ? N
C7 0.3867(7) 1.0496(7) 0.4440(7) 0.036(4) 1.000 Uani ? ? C
C8 0.4754(8) 1.1197(9) 0.3970(9) 0.049(5) 1.000 Uani ? ? C
C9 0.5406(8) 1.088(1) 0.3684(9) 0.053(5) 1.000 Uani ? ? C
C10 0.5170(8) 0.991(1) 0.3826(9) 0.055(5) 1.000 Uani ? ? C
C11 0.3100(7) 1.0759(7) 0.4757(8) 0.039(4) 1.000 Uani ? ? C
N3 0.2272(5) 0.9969(5) 0.5341(6) 0.031(3) 1.000 Uani ? ? N
C12 0.1291(6) 0.9696(6) 0.4920(7) 0.033(3) 1.000 Uani ? ? C
C13 0.1145(6) 0.9274(6) 0.3906(6) 0.031(3) 1.000 Uani ? ? C
N4 0.0853(5) 0.9621(5) 0.3131(6) 0.036(3) 1.000 Uani ? ? N
C14 0.0545(7) 0.8928(6) 0.2273(7) 0.039(4) 1.000 Uani ? ? C
C15 0.1113(6) 0.8336(6) 0.2532(6) 0.032(3) 1.000 Uani ? ? C
N5 0.1235(5) 0.8517(5) 0.3605(6) 0.033(3) 1.000 Uani ? ? N
O2 0.0693(5) 1.0349(4) 0.3172(5) 0.046(3) 1.000 Uani ? ? O
O3 0.1483(5) 0.7973(4) 0.4156(5) 0.037(3) 1.000 Uani ? ? O
C16 -0.0577(8) 0.8287(8) 0.231(1) 0.057(5) 1.000 Uani ? ? C
C17 0.0886(9) 0.9505(7) 0.1316(8) 0.052(5) 1.000 Uani ? ? C
C18 0.2176(7) 0.8810(8) 0.2100(8) 0.046(4) 1.000 Uani ? ? C
C19 0.0506(8) 0.7222(7) 0.2308(8) 0.043(4) 1.000 Uani ? ? C
C20 0.2280(6) 1.0292(6) 0.6386(7) 0.034(3) 1.000 Uani ? ? C
C21 0.3223(6) 1.0537(6) 0.6887(7) 0.033(4) 1.000 Uani ? ? C
N6 0.3877(6) 1.1443(6) 0.7276(7) 0.041(3) 1.000 Uani ? ? N
C22 0.4715(9) 1.1433(9) 0.780(1) 0.066(6) 1.000 Uani ? ? C
C23 0.4528(7) 1.0393(8) 0.7605(9) 0.063(5) 1.000 Uani ? ? C
N7 0.3569(5) 0.9932(5) 0.7043(6) 0.037(3) 1.000 Uani ? ? N
O4 0.3761(6) 1.2204(5) 0.7235(7) 0.055(4) 1.000 Uani ? ? O
O5 0.3136(5) 0.8984(4) 0.6758(5) 0.043(3) 1.000 Uani ? ? O
C24 0.517(2) 1.199(2) 0.856(2) 0.059(6) 0.500 Uiso ? ? C
C25 0.565(2) 1.196(2) 0.679(2) 0.059(6) 0.500 Uiso ? ? C
C24A 0.422(2) 1.124(2) 0.902(2) 0.052(5) 0.500 Uiso ? ? C
C25A 0.558(2) 1.235(2) 0.797(2) 0.058(6) 0.500 Uiso ? ? C
C26 0.404(2) 0.988(2) 0.875(2) 0.063(7) 0.500 Uiso ? ? C
C27 0.515(2) 0.994(2) 0.728(2) 0.056(6) 0.500 Uiso ? ? C
C26A 0.473(2) 0.982(2) 0.821(2) 0.061(6) 0.500 Uiso ? ? C
C27A 0.540(2) 1.079(2) 0.663(2) 0.051(5) 0.500 Uiso ? ? C
CL1 0.3572(2) 1.2136(2) 0.1890(2) 0.051(1) 1.000 Uani ? ? Cl
O6 0.3289(9) 1.1286(9) 0.242(1) 0.092(3) 1.000 Uiso ? ? O
O7 0.462(5) 1.240(5) 0.156(5) 0.25(3) 0.500 Uiso ? ? O
O8 0.388(2) 1.305(2) 0.250(3) 0.13(1) 0.500 Uiso ? ? O
O9 0.284(2) 1.231(2) 0.149(2) 0.099(8) 0.500 Uiso ? ? O
O7a 0.449(2) 1.292(2) 0.234(2) 0.083(6) 0.500 Uiso ? ? O
O8a 0.278(4) 1.229(4) 0.242(4) 0.19(2) 0.500 Uiso ? ? O
O9a 0.388(2) 1.217(2) 0.090(3) 0.12(1) 0.500 Uiso ? ? O
CL2 0.2006(2) 1.3059(2) 0.5462(2) 0.045(1) 1.000 Uani ? ? Cl
O10 0.112(1) 1.254(1) 0.498(2) 0.146(6) 1.000 Uiso ? ? O
O11 0.2737(7) 1.3825(7) 0.4834(8) 0.070(3) 1.000 Uiso ? ? O
O12 0.211(2) 1.348(2) 0.639(2) 0.087(7) 0.500 Uiso ? ? O
O13 0.206(3) 1.215(3) 0.547(3) 0.14(1) 0.500 Uiso ? ? O
O12a 0.242(2) 1.290(2) 0.628(2) 0.089(7) 0.500 Uiso ? ? O
O13a 0.164(2) 1.364(2) 0.604(3) 0.12(1) 0.500 Uiso ? ? O
C28 0.909(2) 0.523(2) 0.790(2) 0.14(1) 1.000 Uiso ? ? C
CL3 0.9972(8) 0.4723(8) 0.7881(9) 0.196(4) 1.000 Uiso ? ? Cl
CL4 0.7971(7) 0.4274(7) 0.8061(8) 0.176(3) 1.000 Uiso ? ? Cl
H1 0.2125 0.6406 0.5589 0.0784 1.000 Uiso calc C1 H
H2 0.2886 0.5501 0.5147 0.1040 1.000 Uiso calc C2 H
H3 0.4351 0.6344 0.4144 0.1254 1.000 Uiso calc C3 H
H4 0.5025 0.8049 0.3791 0.0876 1.000 Uiso calc C4 H
H5 0.4898 1.1862 0.3854 0.0683 1.000 Uiso calc C8 H
H6 0.6024 1.1340 0.3386 0.0761 1.000 Uiso calc C9 H
H7 0.5614 0.9690 0.3613 0.0733 1.000 Uiso calc C10 H
H8 0.2825 1.0883 0.4184 0.0503 1.000 Uiso calc C11 H
H9 0.3421 1.1348 0.5147 0.0503 1.000 Uiso calc C11 H
H10 0.1229 1.0277 0.4897 0.0425 1.000 Uiso calc C12 H
H11 0.0787 0.9212 0.5336 0.0425 1.000 Uiso calc C12 H
H12 -0.0801 0.7833 0.1773 0.0708 1.000 Uiso calc C16 H
H13 -0.0768 0.7923 0.2914 0.0708 1.000 Uiso calc C16 H
H14 -0.0870 0.8699 0.2274 0.0708 1.000 Uiso calc C16 H
H15 0.0683 0.9050 0.0779 0.0680 1.000 Uiso calc C17 H
H16 0.0597 0.9919 0.1251 0.0680 1.000 Uiso calc C17 H
H17 0.1594 0.9908 0.1317 0.0680 1.000 Uiso calc C17 H
H18 0.2138 0.8713 0.1406 0.0579 1.000 Uiso calc C18 H
H19 0.2529 0.9505 0.2241 0.0579 1.000 Uiso calc C18 H
H20 0.2518 0.8504 0.2387 0.0579 1.000 Uiso calc C18 H
H21 0.0438 0.7125 0.1614 0.0589 1.000 Uiso calc C19 H
H22 0.0839 0.6896 0.2570 0.0589 1.000 Uiso calc C19 H
H23 -0.0137 0.6950 0.2599 0.0589 1.000 Uiso calc C19 H
H24 0.1739 0.9766 0.6733 0.0430 1.000 Uiso calc C20 H
H25 0.2206 1.0867 0.6386 0.0430 1.000 Uiso calc C20 H

loop_
_atom_type_symbol
_atom_type_description
_atom_type_scat_dispersion_real
_atom_type_scat_dispersion_imag
_atom_type_scat_source
C ? 0.002 0.002 International_Tables_Vol_IV_Table_2.3.1
H ? 0.000 0.000 International_Tables_Vol_IV_Table_2.3.1
Cl ? 0.132 0.159 International_Tables_Vol_IV_Table_2.3.1
N ? 0.004 0.003 International_Tables_Vol_IV_Table_2.3.1
O ? 0.008 0.006 International_Tables_Vol_IV_Table_2.3.1
Zn ? 0.222 1.431 International_Tables_Vol_IV_Table_2.3.1

loop_
_geom_angle_atom_site_label_1
_geom_angle_atom_site_label_2
_geom_angle_atom_site_label_3
_geom_angle
_geom_angle_site_symmetry_1
_geom_angle_site_symmetry_2
_geom_angle_site_symmetry_3
_geom_angle_publ_flag
O1 ZN N1 99.8(5) . . . ?
O1 ZN N2 177.7(5) . . . ?
O1 ZN N3 105.7(4) . . . ?
O1 ZN O3 84.8(3) . . . ?
O1 ZN O5 85.5(3) . . . ?
N1 ZN N2 77.9(4) . . . ?
N1 ZN N3 154.5(4) . . . ?
N1 ZN O3 89.9(3) . . . ?
N1 ZN O5 91.9(3) . . . ?
N2 ZN N3 76.6(3) . . . ?
N2 ZN O3 95.4(3) . . . ?
N2 ZN O5 94.4(3) . . . ?
N3 ZN O3 91.7(3) . . . ?
N3 ZN O5 90.8(3) . . . ?
O3 ZN O5 170.3(3) . . . ?
C1 N1 C5 119(1) . . . ?
N1 C1 C2 125(1) . . . ?
C1 C2 C3 115(1) . . . ?
C2 C3 C4 120(1) . . . ?
C3 C4 C5 119(1) . . . ?
N1 C5 C4 119(1) . . . ?
N1 C5 C6 115.9(9) . . . ?
C4 C5 C6 124(1) . . . ?
C5 C6 N2 114(1) . . . ?
C5 C6 C10 124(1) . . . ?
N2 C6 C10 120(1) . . . ?
C6 N2 C7 121(1) . . . ?
N2 C7 C8 121(1) . . . ?
N2 C7 C11 117.1(9) . . . ?
C8 C7 C11 121(1) . . . ?
C7 C8 C9 117(1) . . . ?
C8 C9 C10 120(1) . . . ?
C6 C10 C9 119(1) . . . ?
C7 C11 N3 113.9(9) . . . ?
C11 N3 C12 111.8(8) . . . ?
C11 N3 C20 111.7(8) . . . ?
C12 N3 C20 107.3(7) . . . ?
N3 C12 C13 113.1(8) . . . ?
C12 C13 N4 123.4(9) . . . ?
C12 C13 N5 128.2(9) . . . ?
N4 C13 N5 108.4(8) . . . ?
C13 N4 C14 111.8(8) . . . ?
C13 N4 O2 124.6(8) . . . ?
C14 N4 O2 122.6(8) . . . ?
N4 C14 C15 99.9(8) . . . ?
N4 C14 C16 107.2(9) . . . ?
N4 C14 C17 110.8(9) . . . ?
C15 C14 C16 113.4(9) . . . ?
C15 C14 C17 113.4(9) . . . ?
C16 C14 C17 111(1) . . . ?
C14 C15 N5 99.4(7) . . . ?
C14 C15 C18 114.0(9) . . . ?
C14 C15 C19 113.6(9) . . . ?
N5 C15 C18 106.2(9) . . . ?
N5 C15 C19 111.1(8) . . . ?
C18 C15 C19 111.6(9) . . . ?
C13 N5 C15 114.6(8) . . . ?
C13 N5 O3 126.0(8) . . . ?
C15 N5 O3 119.3(8) . . . ?
N3 C20 C21 111.3(9) . . . ?
C20 C21 N6 125(1) . . . ?
C20 C21 N7 126(1) . . . ?
N6 C21 N7 108.3(9) . . . ?
C21 N6 C22 112.3(9) . . . ?
C21 N6 O4 123.9(9) . . . ?
C22 N6 O4 123(1) . . . ?
N6 C22 C23 102(1) . . . ?
N6 C22 C24 124(1) . . . ?
N6 C22 C25 97(1) . . . ?
N6 C22 C24A 98(1) . . . ?
N6 C22 C25A 117(1) . . . ?
C23 C22 C24 126(1) . . . ?
C23 C22 C25 91(1) . . . ?
C23 C22 C24A 98(1) . . . ?
C23 C22 C25A 133(1) . . . ?
C24 C22 C25 104(1) . . . ?
C24 C22 C24A 54(1) . . . ?
C24 C22 C25A 43(1) . . . ?
C25 C22 C24A 158(1) . . . ?
C25 C22 C25A 62(1) . . . ?
C24A C22 C25A 97(1) . . . ?
C22 C23 N7 102.4(9) . . . ?
C22 C23 C26 97(1) . . . ?
C22 C23 C27 135(1) . . . ?
C22 C23 C26A 127(1) . . . ?
C22 C23 C27A 93(1) . . . ?
N7 C23 C26 98(1) . . . ?
N7 C23 C27 109(1) . . . ?
N7 C23 C26A 119(1) . . . ?
N7 C23 C27A 100(1) . . . ?
C26 C23 C27 106(1) . . . ?
C26 C23 C26A 49(1) . . . ?
C26 C23 C27A 155(1) . . . ?
C27 C23 C26A 57(1) . . . ?
C27 C23 C27A 52(1) . . . ?
C26A C23 C27A 106(1) . . . ?
C21 N7 C23 113.9(9) . . . ?
C21 N7 O5 125.6(8) . . . ?
C23 N7 O5 120.5(9) . . . ?
C22 C24 C24A 79(2) . . . ?
C22 C25 C25A 45(1) . . . ?
C22 C25 C27A 85(1) . . . ?
C25A C25 C27A 118(2) . . . ?
C22 C24A C24 45(1) . . . ?
C22 C25A C25 72(1) . . . ?
C23 C26 C26A 50(1) . . . ?
C23 C27 C26A 55(1) . . . ?
C23 C27 C27A 73(1) . . . ?
C26A C27 C27A 124(2) . . . ?
C23 C26A C26 80(2) . . . ?
C23 C26A C27 66(1) . . . ?
C26 C26A C27 145(3) . . . ?
C23 C27A C25 89(1) . . . ?
C23 C27A C27 54(1) . . . ?
C25 C27A C27 134(2) . . . ?
O6 CL1 O7 101(3) . . . ?
O6 CL1 O8 114(1) . . . ?
O6 CL1 O9 119(1) . . . ?
O6 CL1 O7a 107(1) . . . ?
O6 CL1 O8a 90(2) . . . ?
O6 CL1 O9a 118(1) . . . ?
O7 CL1 O8 96(3) . . . ?
O7 CL1 O9 133(3) . . . ?
O7 CL1 O7a 55(3) . . . ?
O7 CL1 O8a 156(3) . . . ?
O7 CL1 O9a 54(3) . . . ?
O8 CL1 O9 86(2) . . . ?
O8 CL1 O7a 43(1) . . . ?
O8 CL1 O8a 59(2) . . . ?
O8 CL1 O9a 123(2) . . . ?
O9 CL1 O7a 123(1) . . . ?
O9 CL1 O8a 50(2) . . . ?
O9 CL1 O9a 85(2) . . . ?
O7a CL1 O8a 101(2) . . . ?
O7a CL1 O9a 101(1) . . . ?
O8a CL1 O9a 135(2) . . . ?
CL1 O7 O7a 59(3) . . . ?
CL1 O7 O9a 58(3) . . . ?
O7a O7 O9a 108(6) . . . ?
CL1 O8 O9 44(1) . . . ?
CL1 O8 O7a 66(2) . . . ?
CL1 O8 O8a 61(2) . . . ?
O9 O8 O7a 106(3) . . . ?
O9 O8 O8a 39(2) . . . ?
O7a O8 O8a 126(4) . . . ?
CL1 O9 O8 48(1) . . . ?
CL1 O9 O8a 70(3) . . . ?
CL1 O9 O9a 47(1) . . . ?
O8 O9 O8a 49(2) . . . ?
O8 O9 O9a 82(2) . . . ?
O8a O9 O9a 118(3) . . . ?
CL1 O7a O7 64(3) . . . ?
CL1 O7a O8 70(2) . . . ?
O7 O7a O8 130(4) . . . ?
CL1 O8a O8 58(2) . . . ?
CL1 O8a O9 58(3) . . . ?
O8 O8a O9 90(4) . . . ?
CL1 O9a O7 66(4) . . . ?
CL1 O9a O9 46(1) . . . ?
O7 O9a O9 109(4) . . . ?
O10 CL2 O11 110(1) . . . ?
O10 CL2 O12 124(1) . . . ?
O10 CL2 O13 87(1) . . . ?
O10 CL2 O12a 135(1) . . . ?
O10 CL2 O13a 91(1) . . . ?
O11 CL2 O12 106(1) . . . ?
O11 CL2 O13 113(1) . . . ?
O11 CL2 O12a 112(1) . . . ?
O11 CL2 O13a 101(1) . . . ?
O12 CL2 O13 113(2) . . . ?
O12 CL2 O12a 52(1) . . . ?
O12 CL2 O13a 40(1) . . . ?
O13 CL2 O12a 63(1) . . . ?
O13 CL2 O13a 143(2) . . . ?
O12a CL2 O13a 92(1) . . . ?
CL2 O10 O13 48(1) . . . ?
CL2 O12 O12a 62(1) . . . ?
CL2 O13 O10 44(1) . . . ?
CL2 O13 O12a 55(1) . . . ?
O10 O13 O12a 93(2) . . . ?
CL2 O12a O12 64(1) . . . ?
CL2 O12a O13 60(2) . . . ?
O12 O12a O13 121(3) . . . ?
CL3 C28 CL4 106(1) . . . ?

loop_
_geom_bond_atom_site_label_1
_geom_bond_atom_site_label_2
_geom_bond_distance
_geom_bond_site_symmetry_1
_geom_bond_site_symmetry_2
_geom_bond_publ_flag
ZN O1 2.040(9) . . ?
ZN N1 2.15(1) . . ?
ZN N2 2.077(9) . . ?
ZN N3 2.286(8) . . ?
ZN O3 2.078(7) . . ?
ZN O5 2.110(7) . . ?
N1 C1 1.32(2) . . ?
N1 C5 1.36(2) . . ?
C1 C2 1.37(2) . . ?
C2 C3 1.41(3) . . ?
C3 C4 1.40(3) . . ?
C4 C5 1.36(2) . . ?
C5 C6 1.49(2) . . ?
C6 N2 1.35(1) . . ?
C6 C10 1.37(2) . . ?
N2 C7 1.31(2) . . ?
C7 C8 1.40(2) . . ?
C7 C11 1.50(2) . . ?
C8 C9 1.38(2) . . ?
C9 C10 1.37(2) . . ?
C11 N3 1.48(1) . . ?
N3 C12 1.47(1) . . ?
N3 C20 1.50(1) . . ?
C12 C13 1.49(1) . . ?
C13 N4 1.36(1) . . ?
C13 N5 1.31(1) . . ?
N4 C14 1.49(1) . . ?
N4 O2 1.27(1) . . ?
C14 C15 1.59(1) . . ?
C14 C16 1.51(2) . . ?
C14 C17 1.51(2) . . ?
C15 N5 1.47(1) . . ?
C15 C18 1.54(2) . . ?
C15 C19 1.52(2) . . ?
N5 O3 1.32(1) . . ?
C20 C21 1.47(1) . . ?
C21 N6 1.36(1) . . ?
C21 N7 1.31(1) . . ?
N6 C22 1.49(2) . . ?
N6 O4 1.28(1) . . ?
C22 C23 1.51(2) . . ?
C22 C24 1.29(3) . . ?
C22 C25 1.86(4) . . ?
C22 C24A 1.78(3) . . ?
C22 C25A 1.40(3) . . ?
C23 N7 1.49(1) . . ?
C23 C26 1.73(4) . . ?
C23 C27 1.51(3) . . ?
C23 C26A 1.35(3) . . ?
C23 C27A 1.77(3) . . ?
N7 O5 1.33(1) . . ?
C24 C24A 1.48(4) . . ?
C25 C25A 1.73(4) . . ?
C25 C27A 1.67(4) . . ?
C26 C26A 1.33(4) . . ?
C27 C26A 1.38(4) . . ?
C27 C27A 1.46(4) . . ?
CL1 O6 1.36(1) . . ?
CL1 O7 1.52(9) . . ?
CL1 O8 1.50(4) . . ?
CL1 O9 1.40(3) . . ?
CL1 O7a 1.46(3) . . ?
CL1 O8a 1.55(6) . . ?
CL1 O9a 1.42(4) . . ?
O7 O7a 1.40(8) . . ?
O7 O9a 1.35(8) . . ?
O8 O9 1.98(5) . . ?
O8 O7a 1.09(4) . . ?
O8 O8a 1.51(6) . . ?
O9 O8a 1.26(6) . . ?
O9 O9a 1.91(5) . . ?
CL2 O10 1.36(2) . . ?
CL2 O11 1.44(1) . . ?
CL2 O12 1.38(3) . . ?
CL2 O13 1.46(4) . . ?
CL2 O12a 1.37(3) . . ?
CL2 O13a 1.50(4) . . ?
O10 O13 1.96(5) . . ?
O12 O12a 1.22(4) . . ?
O13 O12a 1.50(5) . . ?
C28 CL3 1.89(4) . . ?
C28 CL4 1.63(4) . . ?

loop_
_geom_contact_atom_site_label_1
_geom_contact_atom_site_label_2
_geom_contact_distance
_geom_contact_site_symmetry_1
_geom_contact_site_symmetry_2
_geom_contact_publ_flag
? ? ? ? ? ?
